data_4035361
loop_
_publ_author_name
'Song, Yong-Xing'
'Du, Da-Ming'

_publ_section_title
;
 Asymmetric Construction of Bispiro[oxindole-pyrrolidine-rhodanine]s via
 Squaramide-Catalyzed Domino Michael/Mannich [3 + 2] Cycloaddition of
 Rhodanine Derivatives with N-(2,2,2-Trifluoroethyl)isatin Ketimines.
;
_journal_issue 16
_journal_name_full 'The Journal of organic chemistry'
_journal_page_first 9278
_journal_page_last 9290
_journal_paper_doi 10.1021/acs.joc.8b01245
_journal_volume 83
_journal_year 2018
_chemical_absolute_configuration ad
_chemical_formula_sum 'C30 H23 Br F3 N3 O4 S2'
_chemical_formula_weight 690.54
_space_group_crystal_system orthorhombic
_space_group_IT_number 19
_space_group_name_Hall 'P 2ac 2ab'
_space_group_name_H-M_alt 'P 21 21 21'
_atom_sites_solution_hydrogens geom
_audit_creation_method SHELXL-2014/7
_cell_angle_alpha 90
_cell_angle_beta 90
_cell_angle_gamma 90
_cell_formula_units_Z 4
_cell_length_a 10.9251(4)
_cell_length_b 11.4490(4)
_cell_length_c 24.8360(10)
_cell_measurement_reflns_used 9927
_cell_measurement_temperature 296(2)
_cell_measurement_theta_max 22.65
_cell_measurement_theta_min 2.42
_cell_volume 3106.5(2)
_computing_cell_refinement 'Bruker SAINT'
_computing_data_collection 'Bruker APEX2'
_computing_data_reduction 'Bruker SAINT'
_computing_molecular_graphics 'Bruker SHELXTL'
_computing_publication_material 'Bruker SHELXTL'
_computing_structure_refinement 'SHELXL-2014 (Sheldrick 2014)'
_computing_structure_solution 'SHELXS-97 (Sheldrick 2008)'
_diffrn_ambient_temperature 296(2)
_diffrn_measured_fraction_theta_full 1.000
_diffrn_measured_fraction_theta_max 1.000
_diffrn_measurement_device_type 'Bruker APEX-II CCD'
_diffrn_measurement_method '\f and \w scans'
_diffrn_radiation_type MoK\a
_diffrn_radiation_wavelength 0.71073
_diffrn_reflns_av_R_equivalents 0.0256
_diffrn_reflns_av_unetI/netI 0.0341
_diffrn_reflns_Laue_measured_fraction_full 1.000
_diffrn_reflns_Laue_measured_fraction_max 1.000
_diffrn_reflns_limit_h_max 13
_diffrn_reflns_limit_h_min -13
_diffrn_reflns_limit_k_max 13
_diffrn_reflns_limit_k_min -13
_diffrn_reflns_limit_l_max 29
_diffrn_reflns_limit_l_min -29
_diffrn_reflns_number 30004
_diffrn_reflns_point_group_measured_fraction_full 0.998
_diffrn_reflns_point_group_measured_fraction_max 0.998
_diffrn_reflns_theta_full 25.034
_diffrn_reflns_theta_max 25.034
_diffrn_reflns_theta_min 1.640
_exptl_absorpt_coefficient_mu 1.515
_exptl_crystal_colour yellow
_exptl_crystal_density_diffrn 1.476
_exptl_crystal_description cuboid
_exptl_crystal_F_000 1400
_exptl_crystal_size_max 0.200
_exptl_crystal_size_mid 0.180
_exptl_crystal_size_min 0.150
_exptl_transmission_factor_max 0.805
_exptl_transmission_factor_min 0.751
_refine_diff_density_max 0.442
_refine_diff_density_min -0.458
_refine_diff_density_rms 0.044
_refine_ls_abs_structure_details
;
 Flack x determined using 1814 quotients [(I+)-(I-)]/[(I+)+(I-)]
 (Parsons, Flack and Wagner, Acta Cryst. B69 (2013) 249-259).
;
_refine_ls_abs_structure_Flack 0.016(4)
_refine_ls_extinction_method none
_refine_ls_goodness_of_fit_ref 1.032
_refine_ls_hydrogen_treatment constr
_refine_ls_matrix_type full
_refine_ls_number_parameters 388
_refine_ls_number_reflns 5468
_refine_ls_number_restraints 0
_refine_ls_restrained_S_all 1.032
_refine_ls_R_factor_all 0.0502
_refine_ls_R_factor_gt 0.0405
_refine_ls_shift/su_max 0.000
_refine_ls_shift/su_mean 0.000
_refine_ls_structure_factor_coef Fsqd
_refine_ls_weighting_details 'w=1/[\s^2^(Fo^2^)+(0.0593P)^2^+1.0655P] where P=(Fo^2^+2Fc^2^)/3'
_refine_ls_weighting_scheme calc
_refine_ls_wR_factor_gt 0.1059
_refine_ls_wR_factor_ref 0.1117
_reflns_Friedel_coverage 0.762
_reflns_Friedel_fraction_full 0.995
_reflns_Friedel_fraction_max 0.995
_reflns_number_gt 4735
_reflns_number_total 5468
_reflns_threshold_expression 'I > 2\s(I)'
_cod_data_source_file jo8b01245_si_002.cif
_cod_data_source_block syx342
_cod_database_code 4035361
_shelx_shelxl_version_number 2014/7
_shelx_space_group_comment
;
The symmetry employed for this shelxl refinement is uniquely defined
by the following loop, which should always be used as a source of
symmetry information in preference to the above space-group names.
They are only intended as comments.
;

loop_
_space_group_symop_operation_xyz
'x, y, z'
'-x+1/2, -y, z+1/2'
'-x, y+1/2, -z+1/2'
'x+1/2, -y+1/2, -z'

loop_
_atom_site_label
_atom_site_type_symbol
_atom_site_fract_x
_atom_site_fract_y
_atom_site_fract_z
_atom_site_U_iso_or_equiv
_atom_site_adp_type
_atom_site_occupancy
_atom_site_site_symmetry_order
_atom_site_calc_flag
_atom_site_refinement_flags_posn
_atom_site_refinement_flags_adp
Br1 Br 1.01879(10) 0.80765(8) 0.47166(4) 0.1422(5) Uani 1 1 d . .
S2 S 0.63850(10) 0.30592(10) 0.27819(4) 0.0467(3) Uani 1 1 d . .
S1 S 0.67728(14) 0.56122(13) 0.27028(6) 0.0708(4) Uani 1 1 d . .
O1 O 0.8403(3) 0.2781(3) 0.40331(11) 0.0489(7) Uani 1 1 d . .
O4 O 0.6876(3) 0.0680(3) 0.44189(13) 0.0578(8) Uani 1 1 d . .
O2 O 0.9219(3) 0.1895(4) 0.28750(12) 0.0655(9) Uani 1 1 d . .
N1 N 0.7646(3) 0.4202(3) 0.34787(13) 0.0431(8) Uani 1 1 d . .
N3 N 0.5811(3) 0.2335(3) 0.46567(13) 0.0447(8) Uani 1 1 d . .
F1 F 0.7000(5) -0.1212(3) 0.36456(19) 0.1199(17) Uani 1 1 d . .
F2 F 0.5400(4) -0.1531(3) 0.31902(19) 0.1093(14) Uani 1 1 d . .
N2 N 0.5345(4) 0.0844(3) 0.34356(15) 0.0548(10) Uani 1 1 d . .
H2A H 0.4612 0.0576 0.3459 0.066 Uiso 1 1 calc R U
C25 C 0.4868(4) 0.2802(4) 0.38564(16) 0.0453(10) Uani 1 1 d . .
O3 O 0.8263(4) 0.0633(4) 0.23294(15) 0.0894(13) Uani 1 1 d . .
C13 C 0.5772(4) 0.1848(4) 0.37311(16) 0.0422(9) Uani 1 1 d . .
C8 C 0.7753(3) 0.3059(4) 0.36650(15) 0.0408(9) Uani 1 1 d . .
C7 C 0.6979(4) 0.4367(4) 0.30133(16) 0.0470(10) Uani 1 1 d . .
C17 C 0.6248(4) 0.1517(4) 0.43075(16) 0.0424(9) Uani 1 1 d . .
C26 C 0.4983(4) 0.3089(4) 0.44050(17) 0.0466(9) Uani 1 1 d . .
C4 C 0.8252(4) 0.5143(4) 0.37611(16) 0.0445(10) Uani 1 1 d . .
F3 F 0.7134(5) -0.1450(4) 0.2809(2) 0.1273(16) Uani 1 1 d . .
C10 C 0.7431(4) 0.1056(4) 0.32070(17) 0.0464(10) Uani 1 1 d . .
H10A H 0.7854 0.0720 0.3518 0.056 Uiso 1 1 calc R U
C18 C 0.5975(5) 0.2236(5) 0.52391(16) 0.0564(12) Uani 1 1 d . .
H18A H 0.6460 0.1546 0.5315 0.068 Uiso 1 1 calc R U
H18B H 0.5180 0.2129 0.5406 0.068 Uiso 1 1 calc R U
C19 C 0.6589(4) 0.3279(5) 0.54915(17) 0.0548(12) Uani 1 1 d . .
C14 C 0.8343(4) 0.1164(5) 0.27431(19) 0.0572(12) Uani 1 1 d . .
C9 C 0.6893(4) 0.2243(4) 0.33707(15) 0.0395(9) Uani 1 1 d . .
C30 C 0.4029(4) 0.3386(5) 0.3542(2) 0.0577(12) Uani 1 1 d . .
H30A H 0.3918 0.3186 0.3183 0.069 Uiso 1 1 calc R U
C11 C 0.6280(4) 0.0336(4) 0.30957(18) 0.0516(11) Uani 1 1 d . .
H11A H 0.6044 0.0444 0.2718 0.062 Uiso 1 1 calc R U
C5 C 0.7572(5) 0.5930(5) 0.4050(2) 0.0610(13) Uani 1 1 d . .
H5A H 0.6723 0.5866 0.4055 0.073 Uiso 1 1 calc R U
C28 C 0.3350(5) 0.4282(5) 0.3774(2) 0.0722(15) Uani 1 1 d . .
H28A H 0.2785 0.4688 0.3566 0.087 Uiso 1 1 calc R U
C20 C 0.7564(5) 0.3862(5) 0.5259(2) 0.0670(14) Uani 1 1 d . .
H20A H 0.7846 0.3621 0.4924 0.080 Uiso 1 1 calc R U
C27 C 0.4305(5) 0.3973(5) 0.4635(2) 0.0635(13) Uani 1 1 d . .
H27A H 0.4385 0.4155 0.4999 0.076 Uiso 1 1 calc R U
C29 C 0.3503(5) 0.4578(5) 0.4308(3) 0.0737(15) Uani 1 1 d . .
H29A H 0.3057 0.5197 0.4450 0.088 Uiso 1 1 calc R U
C3 C 0.9510(5) 0.5206(5) 0.3762(2) 0.0630(13) Uani 1 1 d . .
H3A H 0.9975 0.4663 0.3572 0.076 Uiso 1 1 calc R U
C1 C 0.9400(6) 0.6866(5) 0.4332(2) 0.0726(15) Uani 1 1 d . .
C12 C 0.6461(6) -0.0961(5) 0.3200(2) 0.0708(15) Uani 1 1 d . .
C21 C 0.8130(6) 0.4788(6) 0.5511(3) 0.0812(17) Uani 1 1 d . .
H21A H 0.8770 0.5178 0.5342 0.097 Uiso 1 1 calc R U
C2 C 1.0064(5) 0.6082(5) 0.4047(3) 0.0749(15) Uani 1 1 d . .
H2B H 1.0913 0.6140 0.4045 0.090 Uiso 1 1 calc R U
C6 C 0.8136(6) 0.6812(5) 0.4331(2) 0.0723(14) Uani 1 1 d . .
H6A H 0.7675 0.7363 0.4517 0.087 Uiso 1 1 calc R U
C15 C 1.0135(5) 0.2185(7) 0.2467(2) 0.0840(18) Uani 1 1 d . .
H15A H 1.0894 0.2406 0.2642 0.101 Uiso 1 1 calc R U
H15B H 1.0295 0.1503 0.2246 0.101 Uiso 1 1 calc R U
C24 C 0.6223(6) 0.3642(7) 0.5999(2) 0.0841(19) Uani 1 1 d . .
H24A H 0.5576 0.3261 0.6168 0.101 Uiso 1 1 calc R U
C22 C 0.7740(8) 0.5131(6) 0.6012(3) 0.096(2) Uani 1 1 d . .
H22A H 0.8114 0.5755 0.6186 0.115 Uiso 1 1 calc R U
C16 C 0.9717(7) 0.3142(8) 0.2126(3) 0.112(3) Uani 1 1 d . .
H16A H 1.0333 0.3315 0.1862 0.168 Uiso 1 1 calc R U
H16B H 0.8973 0.2919 0.1948 0.168 Uiso 1 1 calc R U
H16C H 0.9571 0.3820 0.2343 0.168 Uiso 1 1 calc R U
C23 C 0.6787(8) 0.4539(8) 0.6254(3) 0.103(2) Uani 1 1 d . .
H23A H 0.6529 0.4759 0.6596 0.123 Uiso 1 1 calc R U

loop_
_atom_site_aniso_label
_atom_site_aniso_U_11
_atom_site_aniso_U_22
_atom_site_aniso_U_33
_atom_site_aniso_U_23
_atom_site_aniso_U_13
_atom_site_aniso_U_12
Br1 0.1653(9) 0.0935(6) 0.1680(9) -0.0451(6) -0.0545(7) -0.0386(6)
S2 0.0478(5) 0.0582(6) 0.0342(5) 0.0010(5) -0.0078(4) -0.0028(5)
S1 0.0815(9) 0.0615(8) 0.0694(8) 0.0228(6) -0.0204(7) -0.0079(7)
O1 0.0462(16) 0.0574(18) 0.0429(15) 0.0017(13) -0.0120(13) -0.0027(14)
O4 0.066(2) 0.0560(19) 0.0519(17) 0.0057(15) -0.0059(15) 0.0072(17)
O2 0.0506(17) 0.093(3) 0.0524(18) -0.0099(19) 0.0080(14) -0.0033(19)
N1 0.0422(19) 0.046(2) 0.0415(18) -0.0010(15) -0.0046(15) -0.0006(16)
N3 0.0438(18) 0.057(2) 0.0336(16) -0.0004(16) -0.0004(14) 0.0015(16)
F1 0.182(4) 0.0499(18) 0.128(3) 0.005(2) -0.084(3) 0.004(2)
F2 0.111(3) 0.064(2) 0.152(4) 0.003(2) -0.040(3) -0.027(2)
N2 0.047(2) 0.061(2) 0.056(2) -0.0132(19) -0.0035(18) -0.0122(19)
C25 0.036(2) 0.052(2) 0.048(2) 0.0021(19) 0.0006(17) -0.0036(19)
O3 0.097(3) 0.112(3) 0.059(2) -0.036(2) 0.012(2) -0.003(3)
C13 0.040(2) 0.047(2) 0.0396(19) -0.0008(18) -0.0040(17) -0.0024(19)
C8 0.0343(19) 0.051(2) 0.037(2) -0.0064(19) 0.0032(17) -0.0011(18)
C7 0.039(2) 0.063(3) 0.039(2) 0.005(2) -0.0014(17) -0.001(2)
C17 0.041(2) 0.045(2) 0.042(2) 0.0021(18) -0.0022(18) -0.0048(19)
C26 0.040(2) 0.053(2) 0.047(2) 0.0000(19) 0.0059(18) -0.002(2)
C4 0.049(2) 0.044(2) 0.040(2) 0.0018(18) -0.0030(19) -0.002(2)
F3 0.167(4) 0.065(2) 0.149(4) -0.031(2) 0.020(4) 0.022(3)
C10 0.048(2) 0.050(2) 0.041(2) -0.0080(19) -0.0053(19) 0.004(2)
C18 0.060(3) 0.075(3) 0.034(2) 0.002(2) 0.0032(19) -0.003(2)
C19 0.055(3) 0.071(3) 0.038(2) -0.004(2) -0.004(2) 0.007(2)
C14 0.060(3) 0.067(3) 0.044(2) -0.010(2) 0.002(2) 0.013(3)
C9 0.040(2) 0.044(2) 0.0350(19) -0.0030(16) -0.0047(16) 0.0033(18)
C30 0.043(2) 0.075(3) 0.055(3) 0.008(2) 0.000(2) 0.009(2)
C11 0.053(3) 0.054(3) 0.047(2) -0.010(2) -0.008(2) 0.004(2)
C5 0.056(3) 0.066(3) 0.061(3) -0.008(2) -0.002(2) -0.001(3)
C28 0.054(3) 0.080(4) 0.083(4) 0.020(3) -0.002(3) 0.019(3)
C20 0.073(3) 0.077(4) 0.050(3) -0.005(3) -0.006(3) -0.002(3)
C27 0.056(3) 0.074(3) 0.061(3) -0.011(3) 0.007(2) 0.008(3)
C29 0.059(3) 0.075(4) 0.087(4) -0.004(3) 0.009(3) 0.017(3)
C3 0.051(3) 0.065(3) 0.073(3) -0.007(3) 0.001(3) -0.004(2)
C1 0.088(4) 0.055(3) 0.074(3) -0.006(3) -0.022(3) -0.016(3)
C12 0.080(4) 0.053(3) 0.080(4) -0.015(3) -0.020(3) -0.002(3)
C21 0.084(4) 0.076(4) 0.083(4) 0.003(3) -0.024(3) -0.007(3)
C2 0.054(3) 0.071(3) 0.100(4) -0.010(3) -0.011(3) -0.017(3)
C6 0.093(4) 0.057(3) 0.066(3) -0.011(3) -0.001(3) 0.002(3)
C15 0.063(3) 0.125(5) 0.064(3) 0.006(4) 0.023(3) 0.000(4)
C24 0.080(4) 0.122(5) 0.050(3) -0.025(3) 0.001(3) 0.005(4)
C22 0.106(6) 0.083(4) 0.100(5) -0.032(4) -0.048(5) 0.017(4)
C16 0.104(5) 0.142(7) 0.089(5) 0.024(5) 0.024(4) -0.003(5)
C23 0.101(5) 0.131(7) 0.077(4) -0.043(4) -0.015(4) 0.020(5)

loop_
_atom_type_symbol
_atom_type_description
_atom_type_scat_dispersion_real
_atom_type_scat_dispersion_imag
_atom_type_scat_source
C C 0.0033 0.0016 'International Tables Vol C Tables 4.2.6.8 and 6.1.1.4'
N N 0.0061 0.0033 'International Tables Vol C Tables 4.2.6.8 and 6.1.1.4'
O O 0.0106 0.0060 'International Tables Vol C Tables 4.2.6.8 and 6.1.1.4'
F F 0.0171 0.0103 'International Tables Vol C Tables 4.2.6.8 and 6.1.1.4'
S S 0.1246 0.1234 'International Tables Vol C Tables 4.2.6.8 and 6.1.1.4'
Br Br -0.2901 2.4595 'International Tables Vol C Tables 4.2.6.8 and 6.1.1.4'
H H 0.0000 0.0000 'International Tables Vol C Tables 4.2.6.8 and 6.1.1.4'

loop_
_geom_angle_atom_site_label_1
_geom_angle_atom_site_label_2
_geom_angle_atom_site_label_3
_geom_angle
C7 S2 C9 93.60(19)
C14 O2 C15 118.0(4)
C7 N1 C8 116.9(3)
C7 N1 C4 123.1(4)
C8 N1 C4 120.0(3)
C17 N3 C26 111.5(3)
C17 N3 C18 122.2(4)
C26 N3 C18 124.7(4)
C13 N2 C11 112.9(4)
C13 N2 H2A 123.5
C11 N2 H2A 123.5
C30 C25 C26 119.7(4)
C30 C25 C13 132.2(4)
C26 C25 C13 108.1(4)
N2 C13 C25 118.2(3)
N2 C13 C17 112.3(4)
C25 C13 C17 101.8(3)
N2 C13 C9 101.0(3)
C25 C13 C9 114.6(4)
C17 C13 C9 109.2(3)
O1 C8 N1 123.5(4)
O1 C8 C9 124.8(4)
N1 C8 C9 111.5(3)
N1 C7 S1 126.0(4)
N1 C7 S2 111.0(3)
S1 C7 S2 123.1(2)
O4 C17 N3 126.7(4)
O4 C17 C13 126.0(4)
N3 C17 C13 107.3(3)
C27 C26 N3 128.0(4)
C27 C26 C25 121.7(4)
N3 C26 C25 110.3(4)
C5 C4 C3 120.4(4)
C5 C4 N1 119.7(4)
C3 C4 N1 119.8(4)
C11 C10 C14 116.4(4)
C11 C10 C9 102.2(3)
C14 C10 C9 112.1(4)
C11 C10 H10A 108.6
C14 C10 H10A 108.6
C9 C10 H10A 108.6
N3 C18 C19 113.9(4)
N3 C18 H18A 108.8
C19 C18 H18A 108.8
N3 C18 H18B 108.8
C19 C18 H18B 108.8
H18A C18 H18B 107.7
C20 C19 C24 117.2(5)
C20 C19 C18 123.5(4)
C24 C19 C18 119.1(5)
O3 C14 O2 126.2(5)
O3 C14 C10 123.9(5)
O2 C14 C10 109.8(4)
C8 C9 C10 115.9(3)
C8 C9 C13 112.6(3)
C10 C9 C13 101.1(3)
C8 C9 S2 105.1(3)
C10 C9 S2 111.0(3)
C13 C9 S2 111.4(3)
C25 C30 C28 118.6(5)
C25 C30 H30A 120.7
C28 C30 H30A 120.7
N2 C11 C12 112.7(5)
N2 C11 C10 104.9(3)
C12 C11 C10 112.9(4)
N2 C11 H11A 108.7
C12 C11 H11A 108.7
C10 C11 H11A 108.7
C6 C5 C4 120.4(5)
C6 C5 H5A 119.8
C4 C5 H5A 119.8
C29 C28 C30 121.0(5)
C29 C28 H28A 119.5
C30 C28 H28A 119.5
C21 C20 C19 121.9(5)
C21 C20 H20A 119.1
C19 C20 H20A 119.1
C26 C27 C29 117.7(5)
C26 C27 H27A 121.2
C29 C27 H27A 121.2
C28 C29 C27 121.3(5)
C28 C29 H29A 119.4
C27 C29 H29A 119.4
C2 C3 C4 118.7(5)
C2 C3 H3A 120.7
C4 C3 H3A 120.7
C2 C1 C6 120.3(5)
C2 C1 Br1 120.4(5)
C6 C1 Br1 119.2(5)
F1 C12 F2 107.8(6)
F1 C12 F3 106.2(6)
F2 C12 F3 105.1(5)
F1 C12 C11 115.1(4)
F2 C12 C11 111.2(5)
F3 C12 C11 110.8(5)
C20 C21 C22 119.5(7)
C20 C21 H21A 120.3
C22 C21 H21A 120.3
C1 C2 C3 121.3(5)
C1 C2 H2B 119.3
C3 C2 H2B 119.3
C5 C6 C1 118.8(5)
C5 C6 H6A 120.6
C1 C6 H6A 120.6
C16 C15 O2 111.0(5)
C16 C15 H15A 109.4
O2 C15 H15A 109.4
C16 C15 H15B 109.4
O2 C15 H15B 109.4
H15A C15 H15B 108.0
C23 C24 C19 121.3(7)
C23 C24 H24A 119.3
C19 C24 H24A 119.3
C21 C22 C23 119.2(6)
C21 C22 H22A 120.4
C23 C22 H22A 120.4
C15 C16 H16A 109.5
C15 C16 H16B 109.5
H16A C16 H16B 109.5
C15 C16 H16C 109.5
H16A C16 H16C 109.5
H16B C16 H16C 109.5
C24 C23 C22 120.8(6)
C24 C23 H23A 119.6
C22 C23 H23A 119.6

loop_
_geom_bond_atom_site_label_1
_geom_bond_atom_site_label_2
_geom_bond_distance
Br1 C1 1.891(5)
S2 C7 1.731(5)
S2 C9 1.822(4)
S1 C7 1.636(5)
O1 C8 1.200(5)
O4 C17 1.210(5)
O2 C14 1.313(6)
O2 C15 1.463(6)
N1 C7 1.379(5)
N1 C8 1.393(6)
N1 C4 1.445(6)
N3 C17 1.363(5)
N3 C26 1.397(6)
N3 C18 1.462(5)
F1 C12 1.285(7)
F2 C12 1.330(7)
N2 C13 1.441(5)
N2 C11 1.447(6)
N2 H2A 0.8600
C25 C30 1.378(6)
C25 C26 1.407(6)
C25 C13 1.505(6)
O3 C14 1.197(6)
C13 C17 1.570(6)
C13 C9 1.583(6)
C8 C9 1.513(6)
C26 C27 1.379(7)
C4 C5 1.370(7)
C4 C3 1.377(7)
F3 C12 1.341(7)
C10 C11 1.529(6)
C10 C14 1.528(7)
C10 C9 1.536(6)
C10 H10A 0.9800
C18 C19 1.506(7)
C18 H18A 0.9700
C18 H18B 0.9700
C19 C20 1.383(7)
C19 C24 1.386(7)
C30 C28 1.390(8)
C30 H30A 0.9300
C11 C12 1.520(7)
C11 H11A 0.9800
C5 C6 1.374(7)
C5 H5A 0.9300
C28 C29 1.379(9)
C28 H28A 0.9300
C20 C21 1.377(8)
C20 H20A 0.9300
C27 C29 1.383(8)
C27 H27A 0.9300
C29 H29A 0.9300
C3 C2 1.369(7)
C3 H3A 0.9300
C1 C2 1.353(8)
C1 C6 1.383(9)
C21 C22 1.373(10)
C21 H21A 0.9300
C2 H2B 0.9300
C6 H6A 0.9300
C15 C16 1.457(10)
C15 H15A 0.9700
C15 H15B 0.9700
C24 C23 1.355(10)
C24 H24A 0.9300
C22 C23 1.379(11)
C22 H22A 0.9300
C16 H16A 0.9600
C16 H16B 0.9600
C16 H16C 0.9600
C23 H23A 0.9300

loop_
_geom_hbond_atom_site_label_D
_geom_hbond_atom_site_label_H
_geom_hbond_atom_site_label_A
_geom_hbond_distance_DH
_geom_hbond_distance_HA
_geom_hbond_distance_DA
_geom_hbond_angle_DHA
_geom_hbond_site_symmetry_A
C18 H18B O1 0.97 2.39 3.341(5) 165.9 4_456
C10 H10A O4 0.98 2.48 3.101(5) 121.0 .
C18 H18B O1 0.97 2.39 3.341(5) 165.9 4_456
C10 H10A O4 0.98 2.48 3.101(5) 121.0 .
C10 H10A O4 0.98 2.48 3.101(5) 121.0 .
C18 H18B O1 0.97 2.39 3.341(5) 165.9 4_456
